data_7004223
loop_
_publ_author_name
'Chandrasekhar, Vadapalli'
'Pandian, Balasubramanian Murugesa'
'Boomishankar, Ramamoorthy'
'Steiner, Alexander'
'Cl\'erac, Rodolphe'

_publ_section_title
;
 Synthesis, structure and magnetic properties of linear
 heterobimetallic trinuclear Mn2Ln (Ln = Eu, Gd, Dy) complexes
;
_journal_issue 38
_journal_name_full 'Dalton Transactions'
_journal_page_first 5143
_journal_page_last 5145
_journal_paper_doi 10.1039/b804435j
_journal_year 2008
_chemical_formula_sum 'C54 H60 Dy Mn2 N12 O12 P2 S2'
_chemical_formula_weight 1467.58
_chemical_name_systematic
;
?
;
_space_group_IT_number 2
_symmetry_cell_setting triclinic
_symmetry_space_group_name_Hall '-P 1'
_symmetry_space_group_name_H-M 'P -1'
_atom_sites_solution_hydrogens geom
_atom_sites_solution_primary direct
_atom_sites_solution_secondary difmap
_audit_creation_method SHELXL-97
_cell_angle_alpha 84.55(3)
_cell_angle_beta 71.65(3)
_cell_angle_gamma 63.83(3)
_cell_formula_units_Z 1
_cell_length_a 11.283(2)
_cell_length_b 12.031(2)
_cell_length_c 15.939(3)
_cell_measurement_reflns_used 5846
_cell_measurement_temperature 100(2)
_cell_measurement_theta_max 26.83
_cell_measurement_theta_min 2.22
_cell_volume 1840.7(8)
_computing_cell_refinement 'Bruker SMART'
_computing_data_collection 'Bruker SMART'
_computing_data_reduction 'Bruker SAINT'
_computing_molecular_graphics 'Bruker SHELXTL'
_computing_publication_material 'Bruker SHELXTL'
_computing_structure_refinement 'SHELXL-97 (Sheldrick, 1997)'
_computing_structure_solution 'SHELXS-97 (Sheldrick, 1990)'
_diffrn_ambient_temperature 100(2)
_diffrn_measured_fraction_theta_full 0.978
_diffrn_measured_fraction_theta_max 0.978
_diffrn_radiation_monochromator graphite
_diffrn_radiation_source 'fine-focus sealed tube'
_diffrn_radiation_type MoK\a
_diffrn_radiation_wavelength 0.71073
_diffrn_reflns_av_R_equivalents 0.0260
_diffrn_reflns_av_sigmaI/netI 0.0570
_diffrn_reflns_limit_h_max 13
_diffrn_reflns_limit_h_min -13
_diffrn_reflns_limit_k_max 14
_diffrn_reflns_limit_k_min -14
_diffrn_reflns_limit_l_max 12
_diffrn_reflns_limit_l_min -19
_diffrn_reflns_number 10414
_diffrn_reflns_theta_full 26.00
_diffrn_reflns_theta_max 26.00
_diffrn_reflns_theta_min 2.11
_exptl_absorpt_coefficient_mu 1.500
_exptl_absorpt_correction_T_max 0.8063
_exptl_absorpt_correction_T_min 0.7535
_exptl_absorpt_correction_type empirical
_exptl_crystal_colour orange
_exptl_crystal_density_diffrn 1.324
_exptl_crystal_density_method 'not measured'
_exptl_crystal_description block
_exptl_crystal_F_000 742
_exptl_crystal_size_max 0.20
_exptl_crystal_size_mid 0.16
_exptl_crystal_size_min 0.15
_refine_diff_density_max 1.479
_refine_diff_density_min -0.819
_refine_diff_density_rms 0.133
_refine_ls_extinction_method none
_refine_ls_goodness_of_fit_ref 1.077
_refine_ls_hydrogen_treatment constr
_refine_ls_matrix_type full
_refine_ls_number_parameters 391
_refine_ls_number_reflns 7074
_refine_ls_number_restraints 0
_refine_ls_restrained_S_all 1.077
_refine_ls_R_factor_all 0.0518
_refine_ls_R_factor_gt 0.0463
_refine_ls_shift/su_max 0.001
_refine_ls_shift/su_mean 0.000
_refine_ls_structure_factor_coef Fsqd
_refine_ls_weighting_details 'calc w=1/[\s^2^(Fo^2^)+(0.0629P)^2^+3.2709P] where P=(Fo^2^+2Fc^2^)/3'
_refine_ls_weighting_scheme calc
_refine_ls_wR_factor_gt 0.1206
_refine_ls_wR_factor_ref 0.1251
_reflns_number_gt 6170
_reflns_number_total 7074
_reflns_threshold_expression >2sigma(I)
_cod_data_source_file b804435j.txt
_cod_data_source_block Mn2Dy
_cod_depositor_comments
;
The following automatic conversions were performed:
'_symmetry_cell_setting' value 'Triclinic' changed to 'triclinic'
according to '/home/saulius/struct/CIF-dictionaries/cif_core.dic'
dictionary named 'cif_core.dic' version 2.4.1 from 2010-06-29.

Automatic conversion script
Id: cif_fix_enum 1527 2010-12-29 10:47:43Z saulius 
;
_cod_original_cell_volume 1840.6(6)
_cod_original_sg_symbol_H-M P-1
_cod_database_code 7004223

loop_
_symmetry_equiv_pos_as_xyz
'x, y, z'
'-x, -y, -z'

loop_
_atom_site_label
_atom_site_type_symbol
_atom_site_fract_x
_atom_site_fract_y
_atom_site_fract_z
_atom_site_U_iso_or_equiv
_atom_site_adp_type
_atom_site_occupancy
_atom_site_symmetry_multiplicity
_atom_site_calc_flag
_atom_site_refinement_flags
_atom_site_disorder_assembly
_atom_site_disorder_group
Dy1 Dy 1.0000 1.0000 0.0000 0.01435(11) Uani 1 2 d S . .
Mn1 Mn 0.91233(6) 0.95215(6) 0.21246(4) 0.01259(15) Uani 1 1 d . . .
P1 P 0.82946(12) 0.90387(11) 0.43029(7) 0.0173(3) Uani 1 1 d . . .
S1 S 0.78635(12) 0.87287(12) 0.55477(7) 0.0241(3) Uani 1 1 d . . .
O1 O 1.0647(3) 0.8388(3) 0.09879(19) 0.0135(6) Uani 1 1 d . . .
O2 O 1.2243(3) 0.7548(3) -0.06312(19) 0.0169(6) Uani 1 1 d . . .
O3 O 0.9888(3) 1.0763(3) 0.13547(19) 0.0133(6) Uani 1 1 d . . .
O4 O 1.0657(3) 1.2066(3) 0.00801(19) 0.0156(6) Uani 1 1 d . . .
O5 O 0.8039(3) 1.0041(3) 0.11878(19) 0.0138(6) Uani 1 1 d . . .
O6 O 0.7381(3) 1.0561(3) -0.02691(19) 0.0178(7) Uani 1 1 d . . .
N1 N 0.8913(4) 0.7738(4) 0.3681(2) 0.0197(8) Uani 1 1 d . . .
N2 N 0.9709(4) 0.7760(4) 0.2771(2) 0.0181(8) Uani 1 1 d . . .
N3 N 0.9485(4) 0.9600(4) 0.3984(2) 0.0184(8) Uani 1 1 d . . .
N4 N 0.9509(4) 1.0236(4) 0.3165(2) 0.0189(8) Uani 1 1 d . . .
N5 N 0.6915(4) 1.0073(4) 0.4036(2) 0.0202(8) Uani 1 1 d . . .
N6 N 0.7022(4) 1.0052(4) 0.3118(2) 0.0185(8) Uani 1 1 d . . .
C1 C 0.8054(6) 0.7090(5) 0.3784(3) 0.0287(12) Uani 1 1 d . . .
H1A H 0.7560 0.7355 0.3340 0.043 Uiso 1 1 calc R . .
H1B H 0.7382 0.7283 0.4378 0.043 Uiso 1 1 calc R . .
H1C H 0.8643 0.6194 0.3702 0.043 Uiso 1 1 calc R . .
C2 C 1.0722(4) 0.6683(4) 0.2474(3) 0.0185(9) Uani 1 1 d . . .
H2 H 1.0892 0.6050 0.2885 0.022 Uiso 1 1 calc R . .
C3 C 1.1616(5) 0.6362(4) 0.1570(3) 0.0173(9) Uani 1 1 d . . .
C4 C 1.1538(4) 0.7183(4) 0.0872(3) 0.0152(9) Uani 1 1 d . . .
C5 C 1.2413(4) 0.6691(4) 0.0012(3) 0.0153(9) Uani 1 1 d . . .
C6 C 1.3348(5) 0.5460(4) -0.0152(3) 0.0204(10) Uani 1 1 d . . .
H6 H 1.3932 0.5155 -0.0736 0.024 Uiso 1 1 calc R . .
C7 C 1.3432(5) 0.4666(4) 0.0544(3) 0.0212(10) Uani 1 1 d . . .
H7 H 1.4067 0.3814 0.0431 0.025 Uiso 1 1 calc R . .
C8 C 1.2604(5) 0.5101(4) 0.1393(3) 0.0186(9) Uani 1 1 d . . .
H8 H 1.2694 0.4556 0.1865 0.022 Uiso 1 1 calc R . .
C9 C 1.3079(5) 0.7086(4) -0.1523(3) 0.0201(10) Uani 1 1 d . . .
H9A H 1.4061 0.6774 -0.1570 0.030 Uiso 1 1 calc R . .
H9B H 1.2836 0.7757 -0.1928 0.030 Uiso 1 1 calc R . .
H9C H 1.2909 0.6413 -0.1679 0.030 Uiso 1 1 calc R . .
C10 C 1.0873(5) 0.8815(5) 0.4056(3) 0.0228(10) Uani 1 1 d . . .
H10A H 1.1412 0.8212 0.3550 0.034 Uiso 1 1 calc R . .
H10B H 1.0794 0.8375 0.4606 0.034 Uiso 1 1 calc R . .
H10C H 1.1340 0.9333 0.4062 0.034 Uiso 1 1 calc R . .
C11 C 0.9659(5) 1.1236(4) 0.3206(3) 0.0189(9) Uani 1 1 d . . .
H11 H 0.9636 1.1483 0.3762 0.023 Uiso 1 1 calc R . .
C12 C 0.9857(4) 1.2000(4) 0.2472(3) 0.0181(9) Uani 1 1 d . . .
C13 C 1.0025(4) 1.1708(4) 0.1583(3) 0.0164(9) Uani 1 1 d . . .
C14 C 1.0383(4) 1.2486(4) 0.0929(3) 0.0162(9) Uani 1 1 d . . .
C15 C 1.0456(4) 1.3538(4) 0.1139(3) 0.0202(10) Uani 1 1 d . . .
H15 H 1.0683 1.4046 0.0684 0.024 Uiso 1 1 calc R . .
C16 C 1.0193(5) 1.3852(4) 0.2023(3) 0.0225(10) Uani 1 1 d . . .
H16 H 1.0199 1.4595 0.2172 0.027 Uiso 1 1 calc R . .
C17 C 0.9928(5) 1.3093(4) 0.2672(3) 0.0199(10) Uani 1 1 d . . .
H17 H 0.9790 1.3297 0.3268 0.024 Uiso 1 1 calc R . .
C18 C 1.1267(5) 1.2662(4) -0.0622(3) 0.0222(10) Uani 1 1 d . . .
H18A H 1.0625 1.3541 -0.0602 0.033 Uiso 1 1 calc R . .
H18B H 1.1461 1.2267 -0.1191 0.033 Uiso 1 1 calc R . .
H18C H 1.2135 1.2585 -0.0557 0.033 Uiso 1 1 calc R . .
C19 C 0.5869(6) 1.1154(6) 0.4595(4) 0.0432(16) Uani 1 1 d . . .
H19A H 0.5844 1.1904 0.4285 0.065 Uiso 1 1 calc R . .
H19B H 0.6093 1.1146 0.5143 0.065 Uiso 1 1 calc R . .
H19C H 0.4962 1.1147 0.4737 0.065 Uiso 1 1 calc R . .
C20 C 0.5847(5) 1.0566(4) 0.2953(3) 0.0207(10) Uani 1 1 d . . .
H20 H 0.5036 1.0866 0.3450 0.025 Uiso 1 1 calc R . .
C21 C 0.5636(4) 1.0731(4) 0.2090(3) 0.0151(9) Uani 1 1 d . . .
C22 C 0.6684(4) 1.0485(4) 0.1276(3) 0.0152(9) Uani 1 1 d . . .
C23 C 0.6292(4) 1.0772(4) 0.0497(3) 0.0130(8) Uani 1 1 d . . .
C24 C 0.4931(4) 1.1255(4) 0.0526(3) 0.0160(9) Uani 1 1 d . . .
H24 H 0.4699 1.1439 -0.0010 0.019 Uiso 1 1 calc R . .
C25 C 0.3875(5) 1.1483(5) 0.1328(3) 0.0212(10) Uani 1 1 d . . .
H25 H 0.2934 1.1796 0.1345 0.025 Uiso 1 1 calc R . .
C26 C 0.4247(4) 1.1236(4) 0.2105(3) 0.0175(9) Uani 1 1 d . . .
H26 H 0.3540 1.1414 0.2659 0.021 Uiso 1 1 calc R . .
C27 C 0.6985(5) 1.1007(5) -0.1057(3) 0.0217(10) Uani 1 1 d . . .
H27A H 0.6512 1.0557 -0.1182 0.033 Uiso 1 1 calc R . .
H27B H 0.7815 1.0873 -0.1558 0.033 Uiso 1 1 calc R . .
H27C H 0.6358 1.1895 -0.0968 0.033 Uiso 1 1 calc R . .

loop_
_atom_site_aniso_label
_atom_site_aniso_U_11
_atom_site_aniso_U_22
_atom_site_aniso_U_33
_atom_site_aniso_U_23
_atom_site_aniso_U_13
_atom_site_aniso_U_12
Dy1 0.01562(16) 0.01628(17) 0.01020(16) 0.00073(11) -0.00234(11) -0.00720(12)
Mn1 0.0120(3) 0.0151(3) 0.0098(3) -0.0005(3) -0.0028(3) -0.0053(3)
P1 0.0137(6) 0.0267(6) 0.0095(5) 0.0019(5) -0.0028(4) -0.0077(5)
S1 0.0218(6) 0.0383(7) 0.0109(6) 0.0032(5) -0.0032(5) -0.0137(5)
O1 0.0133(14) 0.0109(14) 0.0126(15) -0.0030(11) -0.0025(12) -0.0025(12)
O2 0.0208(16) 0.0161(15) 0.0097(15) -0.0013(12) -0.0027(12) -0.0053(13)
O3 0.0122(14) 0.0161(15) 0.0136(15) 0.0023(12) -0.0042(12) -0.0080(12)
O4 0.0220(16) 0.0184(16) 0.0121(15) 0.0029(12) -0.0067(13) -0.0131(13)
O5 0.0139(15) 0.0182(15) 0.0096(14) 0.0001(12) -0.0051(12) -0.0062(12)
O6 0.0145(15) 0.0271(17) 0.0080(15) 0.0015(12) -0.0007(12) -0.0077(13)
N1 0.0160(19) 0.029(2) 0.0120(19) 0.0037(16) -0.0008(15) -0.0114(17)
N2 0.022(2) 0.027(2) 0.0087(18) 0.0031(15) -0.0045(15) -0.0137(17)
N3 0.0176(19) 0.024(2) 0.0117(19) -0.0037(15) -0.0029(15) -0.0082(16)
N4 0.020(2) 0.022(2) 0.0137(19) 0.0004(15) -0.0027(15) -0.0096(16)
N5 0.0162(19) 0.029(2) 0.0090(18) -0.0007(16) 0.0000(15) -0.0060(17)
N6 0.0170(19) 0.027(2) 0.0136(19) 0.0027(16) -0.0049(15) -0.0110(17)
C1 0.039(3) 0.032(3) 0.016(2) 0.000(2) 0.003(2) -0.024(2)
C2 0.014(2) 0.021(2) 0.021(2) 0.0066(19) -0.0062(18) -0.0084(19)
C3 0.015(2) 0.018(2) 0.021(2) 0.0034(18) -0.0081(18) -0.0078(18)
C4 0.009(2) 0.015(2) 0.023(2) 0.0013(18) -0.0061(17) -0.0057(17)
C5 0.009(2) 0.019(2) 0.018(2) -0.0010(18) -0.0036(17) -0.0062(17)
C6 0.014(2) 0.017(2) 0.027(3) -0.0052(19) -0.0033(19) -0.0049(18)
C7 0.018(2) 0.014(2) 0.028(3) 0.0013(19) -0.007(2) -0.0038(18)
C8 0.019(2) 0.015(2) 0.021(2) 0.0029(18) -0.0065(19) -0.0070(18)
C9 0.013(2) 0.020(2) 0.023(2) -0.0027(19) -0.0020(18) -0.0046(18)
C10 0.022(2) 0.034(3) 0.016(2) -0.002(2) -0.0086(19) -0.013(2)
C11 0.017(2) 0.026(2) 0.014(2) -0.0063(18) -0.0036(18) -0.0090(19)
C12 0.012(2) 0.021(2) 0.019(2) -0.0032(18) -0.0018(18) -0.0063(18)
C13 0.008(2) 0.019(2) 0.021(2) 0.0005(18) -0.0046(17) -0.0038(17)
C14 0.013(2) 0.017(2) 0.016(2) -0.0032(17) -0.0037(17) -0.0052(17)
C15 0.012(2) 0.021(2) 0.026(3) -0.0061(19) -0.0046(19) -0.0060(18)
C16 0.019(2) 0.020(2) 0.033(3) -0.010(2) -0.008(2) -0.0093(19)
C17 0.016(2) 0.028(3) 0.021(2) -0.0087(19) -0.0040(19) -0.013(2)
C18 0.025(2) 0.023(2) 0.019(2) 0.0051(19) -0.0044(19) -0.012(2)
C19 0.042(3) 0.046(4) 0.026(3) -0.009(3) -0.017(3) 0.001(3)
C20 0.020(2) 0.022(2) 0.017(2) 0.0000(19) -0.0011(19) -0.010(2)
C21 0.013(2) 0.020(2) 0.012(2) 0.0012(17) -0.0051(17) -0.0064(18)
C22 0.011(2) 0.023(2) 0.015(2) 0.0042(18) -0.0060(17) -0.0096(18)
C23 0.018(2) 0.011(2) 0.012(2) -0.0008(16) -0.0035(17) -0.0089(17)
C24 0.015(2) 0.010(2) 0.021(2) 0.0001(17) -0.0069(18) -0.0026(17)
C25 0.015(2) 0.027(3) 0.019(2) 0.0010(19) -0.0027(18) -0.0087(19)
C26 0.012(2) 0.024(2) 0.014(2) -0.0014(18) -0.0022(17) -0.0060(18)
C27 0.025(2) 0.028(3) 0.015(2) 0.0037(19) -0.0059(19) -0.014(2)

loop_
_atom_type_symbol
_atom_type_description
_atom_type_scat_dispersion_real
_atom_type_scat_dispersion_imag
_atom_type_scat_source
C C 0.0033 0.0016 'International Tables Vol C Tables 4.2.6.8 and 6.1.1.4'
H H 0.0000 0.0000 'International Tables Vol C Tables 4.2.6.8 and 6.1.1.4'
N N 0.0061 0.0033 'International Tables Vol C Tables 4.2.6.8 and 6.1.1.4'
O O 0.0106 0.0060 'International Tables Vol C Tables 4.2.6.8 and 6.1.1.4'
P P 0.1023 0.0942 'International Tables Vol C Tables 4.2.6.8 and 6.1.1.4'
S S 0.1246 0.1234 'International Tables Vol C Tables 4.2.6.8 and 6.1.1.4'
Mn Mn 0.3368 0.7283 'International Tables Vol C Tables 4.2.6.8 and 6.1.1.4'
Dy Dy -0.1892 4.4098 'International Tables Vol C Tables 4.2.6.8 and 6.1.1.4'

loop_
_geom_angle_atom_site_label_1
_geom_angle_atom_site_label_2
_geom_angle_atom_site_label_3
_geom_angle
_geom_angle_site_symmetry_1
_geom_angle_site_symmetry_3
_geom_angle_publ_flag
O3 Dy1 O3 180.0 . 2_775 ?
O3 Dy1 O1 111.88(10) . 2_775 ?
O3 Dy1 O1 68.12(10) 2_775 2_775 ?
O3 Dy1 O1 68.12(10) . . ?
O3 Dy1 O1 111.88(10) 2_775 . ?
O1 Dy1 O1 180.0 2_775 . ?
O3 Dy1 O5 111.75(10) . 2_775 ?
O3 Dy1 O5 68.26(10) 2_775 2_775 ?
O1 Dy1 O5 67.63(10) 2_775 2_775 ?
O1 Dy1 O5 112.37(10) . 2_775 ?
O3 Dy1 O5 68.25(10) . . ?
O3 Dy1 O5 111.74(10) 2_775 . ?
O1 Dy1 O5 112.37(10) 2_775 . ?
O1 Dy1 O5 67.63(10) . . ?
O5 Dy1 O5 179.999(1) 2_775 . ?
O3 Dy1 O6 116.49(10) . . ?
O3 Dy1 O6 63.51(10) 2_775 . ?
O1 Dy1 O6 66.17(10) 2_775 . ?
O1 Dy1 O6 113.83(10) . . ?
O5 Dy1 O6 122.15(9) 2_775 . ?
O5 Dy1 O6 57.85(9) . . ?
O3 Dy1 O6 63.51(10) . 2_775 ?
O3 Dy1 O6 116.49(10) 2_775 2_775 ?
O1 Dy1 O6 113.84(10) 2_775 2_775 ?
O1 Dy1 O6 66.16(10) . 2_775 ?
O5 Dy1 O6 57.85(9) 2_775 2_775 ?
O5 Dy1 O6 122.15(9) . 2_775 ?
O6 Dy1 O6 180.0 . 2_775 ?
O3 Dy1 Mn1 139.32(7) . 2_775 ?
O3 Dy1 Mn1 40.68(7) 2_775 2_775 ?
O1 Dy1 Mn1 40.32(7) 2_775 2_775 ?
O1 Dy1 Mn1 139.68(7) . 2_775 ?
O5 Dy1 Mn1 39.66(7) 2_775 2_775 ?
O5 Dy1 Mn1 140.34(7) . 2_775 ?
O6 Dy1 Mn1 82.50(7) . 2_775 ?
O6 Dy1 Mn1 97.50(7) 2_775 2_775 ?
O3 Dy1 Mn1 40.68(7) . . ?
O3 Dy1 Mn1 139.32(7) 2_775 . ?
O1 Dy1 Mn1 139.68(7) 2_775 . ?
O1 Dy1 Mn1 40.32(7) . . ?
O5 Dy1 Mn1 140.34(7) 2_775 . ?
O5 Dy1 Mn1 39.66(7) . . ?
O6 Dy1 Mn1 97.50(7) . . ?
O6 Dy1 Mn1 82.50(7) 2_775 . ?
Mn1 Dy1 Mn1 179.999(2) 2_775 . ?
O5 Mn1 O1 77.94(12) . . ?
O5 Mn1 O3 78.16(11) . . ?
O1 Mn1 O3 76.99(11) . . ?
O5 Mn1 N4 143.65(13) . . ?
O1 Mn1 N4 126.42(13) . . ?
O3 Mn1 N4 81.92(13) . . ?
O5 Mn1 N2 125.90(13) . . ?
O1 Mn1 N2 83.01(13) . . ?
O3 Mn1 N2 144.50(13) . . ?
N4 Mn1 N2 86.93(14) . . ?
O5 Mn1 N6 84.58(13) . . ?
O1 Mn1 N6 147.12(13) . . ?
O3 Mn1 N6 126.42(13) . . ?
N4 Mn1 N6 83.22(14) . . ?
N2 Mn1 N6 85.10(14) . . ?
O5 Mn1 Dy1 46.83(8) . . ?
O1 Mn1 Dy1 46.32(8) . . ?
O3 Mn1 Dy1 46.09(8) . . ?
N4 Mn1 Dy1 127.35(10) . . ?
N2 Mn1 Dy1 128.41(10) . . ?
N6 Mn1 Dy1 130.25(10) . . ?
N5 P1 N1 107.0(2) . . ?
N5 P1 N3 106.2(2) . . ?
N1 P1 N3 107.64(19) . . ?
N5 P1 S1 112.37(14) . . ?
N1 P1 S1 111.25(15) . . ?
N3 P1 S1 112.04(15) . . ?
C4 O1 Mn1 132.7(3) . . ?
C4 O1 Dy1 133.6(3) . . ?
Mn1 O1 Dy1 93.37(11) . . ?
C5 O2 C9 116.3(3) . . ?
C13 O3 Mn1 131.9(3) . . ?
C13 O3 Dy1 134.1(3) . . ?
Mn1 O3 Dy1 93.23(11) . . ?
C14 O4 C18 116.2(3) . . ?
C22 O5 Mn1 131.9(3) . . ?
C22 O5 Dy1 133.3(3) . . ?
Mn1 O5 Dy1 93.51(11) . . ?
C23 O6 C27 115.1(3) . . ?
C23 O6 Dy1 114.9(2) . . ?
C27 O6 Dy1 127.1(2) . . ?
N2 N1 C1 113.8(4) . . ?
N2 N1 P1 114.9(3) . . ?
C1 N1 P1 119.4(3) . . ?
C2 N2 N1 111.9(4) . . ?
C2 N2 Mn1 129.7(3) . . ?
N1 N2 Mn1 118.4(3) . . ?
N4 N3 C10 113.1(3) . . ?
N4 N3 P1 114.3(3) . . ?
C10 N3 P1 118.3(3) . . ?
C11 N4 N3 111.8(4) . . ?
C11 N4 Mn1 129.7(3) . . ?
N3 N4 Mn1 118.2(3) . . ?
N6 N5 C19 119.0(4) . . ?
N6 N5 P1 115.3(3) . . ?
C19 N5 P1 123.1(3) . . ?
C20 N6 N5 114.7(4) . . ?
C20 N6 Mn1 126.1(3) . . ?
N5 N6 Mn1 117.9(3) . . ?
N1 C1 H1A 109.5 . . ?
N1 C1 H1B 109.5 . . ?
H1A C1 H1B 109.5 . . ?
N1 C1 H1C 109.5 . . ?
H1A C1 H1C 109.5 . . ?
H1B C1 H1C 109.5 . . ?
N2 C2 C3 125.6(4) . . ?
N2 C2 H2 117.2 . . ?
C3 C2 H2 117.2 . . ?
C4 C3 C8 119.4(4) . . ?
C4 C3 C2 125.3(4) . . ?
C8 C3 C2 115.3(4) . . ?
O1 C4 C5 119.1(4) . . ?
O1 C4 C3 123.0(4) . . ?
C5 C4 C3 117.9(4) . . ?
C6 C5 O2 124.0(4) . . ?
C6 C5 C4 121.9(4) . . ?
O2 C5 C4 114.1(4) . . ?
C5 C6 C7 119.6(4) . . ?
C5 C6 H6 120.2 . . ?
C7 C6 H6 120.2 . . ?
C8 C7 C6 120.6(4) . . ?
C8 C7 H7 119.7 . . ?
C6 C7 H7 119.7 . . ?
C7 C8 C3 120.4(4) . . ?
C7 C8 H8 119.8 . . ?
C3 C8 H8 119.8 . . ?
O2 C9 H9A 109.5 . . ?
O2 C9 H9B 109.5 . . ?
H9A C9 H9B 109.5 . . ?
O2 C9 H9C 109.5 . . ?
H9A C9 H9C 109.5 . . ?
H9B C9 H9C 109.5 . . ?
N3 C10 H10A 109.5 . . ?
N3 C10 H10B 109.5 . . ?
H10A C10 H10B 109.5 . . ?
N3 C10 H10C 109.5 . . ?
H10A C10 H10C 109.5 . . ?
H10B C10 H10C 109.5 . . ?
N4 C11 C12 124.9(4) . . ?
N4 C11 H11 117.5 . . ?
C12 C11 H11 117.5 . . ?
C17 C12 C13 119.7(4) . . ?
C17 C12 C11 115.7(4) . . ?
C13 C12 C11 124.5(4) . . ?
O3 C13 C14 120.1(4) . . ?
O3 C13 C12 123.3(4) . . ?
C14 C13 C12 116.7(4) . . ?
C15 C14 O4 124.9(4) . . ?
C15 C14 C13 122.4(4) . . ?
O4 C14 C13 112.7(4) . . ?
C14 C15 C16 119.7(4) . . ?
C14 C15 H15 120.1 . . ?
C16 C15 H15 120.1 . . ?
C17 C16 C15 120.1(4) . . ?
C17 C16 H16 119.9 . . ?
C15 C16 H16 119.9 . . ?
C16 C17 C12 121.1(4) . . ?
C16 C17 H17 119.5 . . ?
C12 C17 H17 119.5 . . ?
O4 C18 H18A 109.5 . . ?
O4 C18 H18B 109.5 . . ?
H18A C18 H18B 109.5 . . ?
O4 C18 H18C 109.5 . . ?
H18A C18 H18C 109.5 . . ?
H18B C18 H18C 109.5 . . ?
N5 C19 H19A 109.5 . . ?
N5 C19 H19B 109.5 . . ?
H19A C19 H19B 109.5 . . ?
N5 C19 H19C 109.5 . . ?
H19A C19 H19C 109.5 . . ?
H19B C19 H19C 109.5 . . ?
N6 C20 C21 127.0(4) . . ?
N6 C20 H20 116.5 . . ?
C21 C20 H20 116.5 . . ?
C22 C21 C26 119.6(4) . . ?
C22 C21 C20 125.4(4) . . ?
C26 C21 C20 114.9(4) . . ?
O5 C22 C21 124.4(4) . . ?
O5 C22 C23 117.3(4) . . ?
C21 C22 C23 118.2(4) . . ?
C24 C23 O6 124.4(4) . . ?
C24 C23 C22 121.3(4) . . ?
O6 C23 C22 114.3(4) . . ?
C23 C24 C25 121.4(4) . . ?
C23 C24 H24 119.3 . . ?
C25 C24 H24 119.3 . . ?
C26 C25 C24 117.9(4) . . ?
C26 C25 H25 121.1 . . ?
C24 C25 H25 121.1 . . ?
C25 C26 C21 121.7(4) . . ?
C25 C26 H26 119.2 . . ?
C21 C26 H26 119.2 . . ?
O6 C27 H27A 109.5 . . ?
O6 C27 H27B 109.5 . . ?
H27A C27 H27B 109.5 . . ?
O6 C27 H27C 109.5 . . ?
H27A C27 H27C 109.5 . . ?
H27B C27 H27C 109.5 . . ?

loop_
_geom_bond_atom_site_label_1
_geom_bond_atom_site_label_2
_geom_bond_distance
_geom_bond_site_symmetry_2
_geom_bond_publ_flag
Dy1 O3 2.371(3) . ?
Dy1 O3 2.371(3) 2_775 ?
Dy1 O1 2.381(3) 2_775 ?
Dy1 O1 2.381(3) . ?
Dy1 O5 2.401(3) 2_775 ?
Dy1 O5 2.401(3) . ?
Dy1 O6 2.891(3) . ?
Dy1 O6 2.891(3) 2_775 ?
Dy1 Mn1 3.2864(11) 2_775 ?
Dy1 Mn1 3.2864(11) . ?
Mn1 O5 2.102(3) . ?
Mn1 O1 2.130(3) . ?
Mn1 O3 2.146(3) . ?
Mn1 N4 2.176(4) . ?
Mn1 N2 2.183(4) . ?
Mn1 N6 2.243(4) . ?
P1 N5 1.662(4) . ?
P1 N1 1.678(4) . ?
P1 N3 1.680(4) . ?
P1 S1 1.9298(17) . ?
O1 C4 1.340(5) . ?
O2 C5 1.379(5) . ?
O2 C9 1.436(5) . ?
O3 C13 1.311(5) . ?
O4 C14 1.383(5) . ?
O4 C18 1.428(5) . ?
O5 C22 1.341(5) . ?
O6 C23 1.379(5) . ?
O6 C27 1.442(5) . ?
N1 N2 1.451(5) . ?
N1 C1 1.454(6) . ?
N2 C2 1.296(6) . ?
N3 N4 1.449(5) . ?
N3 C10 1.464(6) . ?
N4 C11 1.296(6) . ?
N5 N6 1.430(5) . ?
N5 C19 1.443(7) . ?
N6 C20 1.295(6) . ?
C1 H1A 0.9800 . ?
C1 H1B 0.9800 . ?
C1 H1C 0.9800 . ?
C2 C3 1.445(7) . ?
C2 H2 0.9500 . ?
C3 C4 1.414(6) . ?
C3 C8 1.419(6) . ?
C4 C5 1.410(6) . ?
C5 C6 1.377(6) . ?
C6 C7 1.392(7) . ?
C6 H6 0.9500 . ?
C7 C8 1.372(7) . ?
C7 H7 0.9500 . ?
C8 H8 0.9500 . ?
C9 H9A 0.9800 . ?
C9 H9B 0.9800 . ?
C9 H9C 0.9800 . ?
C10 H10A 0.9800 . ?
C10 H10B 0.9800 . ?
C10 H10C 0.9800 . ?
C11 C12 1.441(7) . ?
C11 H11 0.9500 . ?
C12 C17 1.423(6) . ?
C12 C13 1.427(6) . ?
C13 C14 1.416(6) . ?
C14 C15 1.383(6) . ?
C15 C16 1.398(7) . ?
C15 H15 0.9500 . ?
C16 C17 1.363(7) . ?
C16 H16 0.9500 . ?
C17 H17 0.9500 . ?
C18 H18A 0.9800 . ?
C18 H18B 0.9800 . ?
C18 H18C 0.9800 . ?
C19 H19A 0.9800 . ?
C19 H19B 0.9800 . ?
C19 H19C 0.9800 . ?
C20 C21 1.449(6) . ?
C20 H20 0.9500 . ?
C21 C22 1.402(6) . ?
C21 C26 1.403(6) . ?
C22 C23 1.411(6) . ?
C23 C24 1.368(6) . ?
C24 C25 1.396(6) . ?
C24 H24 0.9500 . ?
C25 C26 1.394(6) . ?
C25 H25 0.9500 . ?
C26 H26 0.9500 . ?
C27 H27A 0.9800 . ?
C27 H27B 0.9800 . ?
C27 H27C 0.9800 . ?

loop_
_geom_torsion_atom_site_label_1
_geom_torsion_atom_site_label_2
_geom_torsion_atom_site_label_3
_geom_torsion_atom_site_label_4
_geom_torsion
_geom_torsion_site_symmetry_1
_geom_torsion_site_symmetry_2
_geom_torsion_site_symmetry_3
_geom_torsion_site_symmetry_4
_geom_torsion_publ_flag
O3 Dy1 Mn1 O5 120.84(16) . . . . ?
O3 Dy1 Mn1 O5 -59.15(16) 2_775 . . . ?
O1 Dy1 Mn1 O5 60.01(16) 2_775 . . . ?
O1 Dy1 Mn1 O5 -119.99(16) . . . . ?
O5 Dy1 Mn1 O5 180.0 2_775 . . . ?
O6 Dy1 Mn1 O5 -1.63(13) . . . . ?
O6 Dy1 Mn1 O5 178.37(13) 2_775 . . . ?
Mn1 Dy1 Mn1 O5 -14(32) 2_775 . . . ?
O3 Dy1 Mn1 O1 -119.17(15) . . . . ?
O3 Dy1 Mn1 O1 60.83(15) 2_775 . . . ?
O1 Dy1 Mn1 O1 180.000(2) 2_775 . . . ?
O5 Dy1 Mn1 O1 -60.01(16) 2_775 . . . ?
O5 Dy1 Mn1 O1 119.99(16) . . . . ?
O6 Dy1 Mn1 O1 118.35(13) . . . . ?
O6 Dy1 Mn1 O1 -61.65(13) 2_775 . . . ?
Mn1 Dy1 Mn1 O1 106(32) 2_775 . . . ?
O3 Dy1 Mn1 O3 180.0 2_775 . . . ?
O1 Dy1 Mn1 O3 -60.83(15) 2_775 . . . ?
O1 Dy1 Mn1 O3 119.17(15) . . . . ?
O5 Dy1 Mn1 O3 59.16(16) 2_775 . . . ?
O5 Dy1 Mn1 O3 -120.84(16) . . . . ?
O6 Dy1 Mn1 O3 -122.48(13) . . . . ?
O6 Dy1 Mn1 O3 57.52(13) 2_775 . . . ?
Mn1 Dy1 Mn1 O3 -135(32) 2_775 . . . ?
O3 Dy1 Mn1 N4 -11.48(16) . . . . ?
O3 Dy1 Mn1 N4 168.53(16) 2_775 . . . ?
O1 Dy1 Mn1 N4 -72.31(17) 2_775 . . . ?
O1 Dy1 Mn1 N4 107.69(17) . . . . ?
O5 Dy1 Mn1 N4 47.68(17) 2_775 . . . ?
O5 Dy1 Mn1 N4 -132.32(17) . . . . ?
O6 Dy1 Mn1 N4 -133.95(15) . . . . ?
O6 Dy1 Mn1 N4 46.05(15) 2_775 . . . ?
Mn1 Dy1 Mn1 N4 -146(32) 2_775 . . . ?
O3 Dy1 Mn1 N2 -132.75(17) . . . . ?
O3 Dy1 Mn1 N2 47.25(17) 2_775 . . . ?
O1 Dy1 Mn1 N2 166.42(17) 2_775 . . . ?
O1 Dy1 Mn1 N2 -13.58(17) . . . . ?
O5 Dy1 Mn1 N2 -73.59(17) 2_775 . . . ?
O5 Dy1 Mn1 N2 106.40(17) . . . . ?
O6 Dy1 Mn1 N2 104.77(15) . . . . ?
O6 Dy1 Mn1 N2 -75.23(15) 2_775 . . . ?
Mn1 Dy1 Mn1 N2 93(32) 2_775 . . . ?
O3 Dy1 Mn1 N6 105.36(17) . . . . ?
O3 Dy1 Mn1 N6 -74.64(18) 2_775 . . . ?
O1 Dy1 Mn1 N6 44.52(18) 2_775 . . . ?
O1 Dy1 Mn1 N6 -135.48(18) . . . . ?
O5 Dy1 Mn1 N6 164.51(17) 2_775 . . . ?
O5 Dy1 Mn1 N6 -15.49(17) . . . . ?
O6 Dy1 Mn1 N6 -17.12(15) . . . . ?
O6 Dy1 Mn1 N6 162.88(15) 2_775 . . . ?
Mn1 Dy1 Mn1 N6 -29(32) 2_775 . . . ?
O5 Mn1 O1 C4 -134.0(4) . . . . ?
O3 Mn1 O1 C4 145.5(4) . . . . ?
N4 Mn1 O1 C4 76.0(4) . . . . ?
N2 Mn1 O1 C4 -4.9(4) . . . . ?
N6 Mn1 O1 C4 -74.6(4) . . . . ?
Dy1 Mn1 O1 C4 -174.3(4) . . . . ?
O5 Mn1 O1 Dy1 40.24(10) . . . . ?
O3 Mn1 O1 Dy1 -40.21(10) . . . . ?
N4 Mn1 O1 Dy1 -109.74(15) . . . . ?
N2 Mn1 O1 Dy1 169.32(13) . . . . ?
N6 Mn1 O1 Dy1 99.7(2) . . . . ?
O3 Dy1 O1 C4 -148.0(4) . . . . ?
O3 Dy1 O1 C4 32.0(4) 2_775 . . . ?
O1 Dy1 O1 C4 -171(100) 2_775 . . . ?
O5 Dy1 O1 C4 -42.5(4) 2_775 . . . ?
O5 Dy1 O1 C4 137.5(4) . . . . ?
O6 Dy1 O1 C4 101.6(3) . . . . ?
O6 Dy1 O1 C4 -78.4(3) 2_775 . . . ?
Mn1 Dy1 O1 C4 -5.8(4) 2_775 . . . ?
Mn1 Dy1 O1 C4 174.2(4) . . . . ?
O3 Dy1 O1 Mn1 37.83(10) . . . . ?
O3 Dy1 O1 Mn1 -142.17(10) 2_775 . . . ?
O1 Dy1 O1 Mn1 15(100) 2_775 . . . ?
O5 Dy1 O1 Mn1 143.29(10) 2_775 . . . ?
O5 Dy1 O1 Mn1 -36.71(10) . . . . ?
O6 Dy1 O1 Mn1 -72.53(12) . . . . ?
O6 Dy1 O1 Mn1 107.47(12) 2_775 . . . ?
Mn1 Dy1 O1 Mn1 180.001(2) 2_775 . . . ?
O5 Mn1 O3 C13 131.3(4) . . . . ?
O1 Mn1 O3 C13 -148.6(4) . . . . ?
N4 Mn1 O3 C13 -18.2(4) . . . . ?
N2 Mn1 O3 C13 -91.2(4) . . . . ?
N6 Mn1 O3 C13 57.2(4) . . . . ?
Dy1 Mn1 O3 C13 171.0(4) . . . . ?
O5 Mn1 O3 Dy1 -39.78(11) . . . . ?
O1 Mn1 O3 Dy1 40.40(10) . . . . ?
N4 Mn1 O3 Dy1 170.81(13) . . . . ?
N2 Mn1 O3 Dy1 97.8(2) . . . . ?
N6 Mn1 O3 Dy1 -113.85(15) . . . . ?
O3 Dy1 O3 C13 -153(23) 2_775 . . . ?
O1 Dy1 O3 C13 -28.2(4) 2_775 . . . ?
O1 Dy1 O3 C13 151.8(4) . . . . ?
O5 Dy1 O3 C13 45.5(4) 2_775 . . . ?
O5 Dy1 O3 C13 -134.5(4) . . . . ?
O6 Dy1 O3 C13 -101.6(4) . . . . ?
O6 Dy1 O3 C13 78.4(4) 2_775 . . . ?
Mn1 Dy1 O3 C13 9.3(4) 2_775 . . . ?
Mn1 Dy1 O3 C13 -170.7(4) . . . . ?
O3 Dy1 O3 Mn1 18(23) 2_775 . . . ?
O1 Dy1 O3 Mn1 142.50(10) 2_775 . . . ?
O1 Dy1 O3 Mn1 -37.50(10) . . . . ?
O5 Dy1 O3 Mn1 -143.84(10) 2_775 . . . ?
O5 Dy1 O3 Mn1 36.16(10) . . . . ?
O6 Dy1 O3 Mn1 69.14(13) . . . . ?
O6 Dy1 O3 Mn1 -110.86(13) 2_775 . . . ?
Mn1 Dy1 O3 Mn1 179.999(2) 2_775 . . . ?
O1 Mn1 O5 C22 152.6(4) . . . . ?
O3 Mn1 O5 C22 -128.4(4) . . . . ?
N4 Mn1 O5 C22 -70.2(4) . . . . ?
N2 Mn1 O5 C22 80.6(4) . . . . ?
N6 Mn1 O5 C22 0.6(4) . . . . ?
Dy1 Mn1 O5 C22 -167.6(4) . . . . ?
O1 Mn1 O5 Dy1 -39.83(10) . . . . ?
O3 Mn1 O5 Dy1 39.19(10) . . . . ?
N4 Mn1 O5 Dy1 97.4(2) . . . . ?
N2 Mn1 O5 Dy1 -111.87(15) . . . . ?
N6 Mn1 O5 Dy1 168.19(13) . . . . ?
O3 Dy1 O5 C22 130.2(4) . . . . ?
O3 Dy1 O5 C22 -49.8(4) 2_775 . . . ?
O1 Dy1 O5 C22 24.6(4) 2_775 . . . ?
O1 Dy1 O5 C22 -155.4(4) . . . . ?
O5 Dy1 O5 C22 -137(32) 2_775 . . . ?
O6 Dy1 O5 C22 -14.6(3) . . . . ?
O6 Dy1 O5 C22 165.4(3) 2_775 . . . ?
Mn1 Dy1 O5 C22 -12.7(4) 2_775 . . . ?
Mn1 Dy1 O5 C22 167.3(4) . . . . ?
O3 Dy1 O5 Mn1 -37.05(10) . . . . ?
O3 Dy1 O5 Mn1 142.95(10) 2_775 . . . ?
O1 Dy1 O5 Mn1 -142.70(10) 2_775 . . . ?
O1 Dy1 O5 Mn1 37.30(10) . . . . ?
O5 Dy1 O5 Mn1 56(32) 2_775 . . . ?
O6 Dy1 O5 Mn1 178.09(15) . . . . ?
O6 Dy1 O5 Mn1 -1.91(15) 2_775 . . . ?
Mn1 Dy1 O5 Mn1 180.000(1) 2_775 . . . ?
O3 Dy1 O6 C23 -25.2(3) . . . . ?
O3 Dy1 O6 C23 154.8(3) 2_775 . . . ?
O1 Dy1 O6 C23 -128.8(3) 2_775 . . . ?
O1 Dy1 O6 C23 51.2(3) . . . . ?
O5 Dy1 O6 C23 -168.6(2) 2_775 . . . ?
O5 Dy1 O6 C23 11.4(2) . . . . ?
O6 Dy1 O6 C23 53.5(14) 2_775 . . . ?
Mn1 Dy1 O6 C23 -167.3(3) 2_775 . . . ?
Mn1 Dy1 O6 C23 12.7(3) . . . . ?
O3 Dy1 O6 C27 134.4(3) . . . . ?
O3 Dy1 O6 C27 -45.6(3) 2_775 . . . ?
O1 Dy1 O6 C27 30.8(3) 2_775 . . . ?
O1 Dy1 O6 C27 -149.2(3) . . . . ?
O5 Dy1 O6 C27 -9.0(4) 2_775 . . . ?
O5 Dy1 O6 C27 171.0(4) . . . . ?
O6 Dy1 O6 C27 -146.8(15) 2_775 . . . ?
Mn1 Dy1 O6 C27 -7.7(3) 2_775 . . . ?
Mn1 Dy1 O6 C27 172.3(3) . . . . ?
N5 P1 N1 N2 77.8(3) . . . . ?
N3 P1 N1 N2 -36.0(4) . . . . ?
S1 P1 N1 N2 -159.1(3) . . . . ?
N5 P1 N1 C1 -62.8(4) . . . . ?
N3 P1 N1 C1 -176.6(3) . . . . ?
S1 P1 N1 C1 60.2(4) . . . . ?
C1 N1 N2 C2 -72.2(5) . . . . ?
P1 N1 N2 C2 144.9(3) . . . . ?
C1 N1 N2 Mn1 109.7(4) . . . . ?
P1 N1 N2 Mn1 -33.2(4) . . . . ?
O5 Mn1 N2 C2 78.7(4) . . . . ?
O1 Mn1 N2 C2 9.1(4) . . . . ?
O3 Mn1 N2 C2 -46.7(5) . . . . ?
N4 Mn1 N2 C2 -118.2(4) . . . . ?
N6 Mn1 N2 C2 158.3(4) . . . . ?
Dy1 Mn1 N2 C2 18.9(5) . . . . ?
O5 Mn1 N2 N1 -103.7(3) . . . . ?
O1 Mn1 N2 N1 -173.3(3) . . . . ?
O3 Mn1 N2 N1 131.0(3) . . . . ?
N4 Mn1 N2 N1 59.5(3) . . . . ?
N6 Mn1 N2 N1 -24.0(3) . . . . ?
Dy1 Mn1 N2 N1 -163.4(2) . . . . ?
N5 P1 N3 N4 -36.9(3) . . . . ?
N1 P1 N3 N4 77.4(3) . . . . ?
S1 P1 N3 N4 -160.0(2) . . . . ?
N5 P1 N3 C10 -173.9(3) . . . . ?
N1 P1 N3 C10 -59.6(4) . . . . ?
S1 P1 N3 C10 63.1(3) . . . . ?
C10 N3 N4 C11 -82.2(5) . . . . ?
P1 N3 N4 C11 138.6(3) . . . . ?
C10 N3 N4 Mn1 102.9(4) . . . . ?
P1 N3 N4 Mn1 -36.3(4) . . . . ?
O5 Mn1 N4 C11 -38.2(5) . . . . ?
O1 Mn1 N4 C11 86.2(4) . . . . ?
O3 Mn1 N4 C11 19.0(4) . . . . ?
N2 Mn1 N4 C11 165.2(4) . . . . ?
N6 Mn1 N4 C11 -109.4(4) . . . . ?
Dy1 Mn1 N4 C11 27.3(5) . . . . ?
O5 Mn1 N4 N3 135.6(3) . . . . ?
O1 Mn1 N4 N3 -100.1(3) . . . . ?
O3 Mn1 N4 N3 -167.3(3) . . . . ?
N2 Mn1 N4 N3 -21.1(3) . . . . ?
N6 Mn1 N4 N3 64.4(3) . . . . ?
Dy1 Mn1 N4 N3 -159.0(2) . . . . ?
N1 P1 N5 N6 -37.7(4) . . . . ?
N3 P1 N5 N6 77.1(3) . . . . ?
S1 P1 N5 N6 -160.1(3) . . . . ?
N1 P1 N5 C19 160.8(4) . . . . ?
N3 P1 N5 C19 -84.4(5) . . . . ?
S1 P1 N5 C19 38.5(5) . . . . ?
C19 N5 N6 C20 -37.8(6) . . . . ?
P1 N5 N6 C20 160.0(3) . . . . ?
C19 N5 N6 Mn1 130.0(4) . . . . ?
P1 N5 N6 Mn1 -32.2(4) . . . . ?
O5 Mn1 N6 C20 -6.2(4) . . . . ?
O1 Mn1 N6 C20 -64.0(5) . . . . ?
O3 Mn1 N6 C20 64.8(4) . . . . ?
N4 Mn1 N6 C20 139.5(4) . . . . ?
N2 Mn1 N6 C20 -133.0(4) . . . . ?
Dy1 Mn1 N6 C20 5.1(5) . . . . ?
O5 Mn1 N6 N5 -172.4(3) . . . . ?
O1 Mn1 N6 N5 129.8(3) . . . . ?
O3 Mn1 N6 N5 -101.4(3) . . . . ?
N4 Mn1 N6 N5 -26.7(3) . . . . ?
N2 Mn1 N6 N5 60.8(3) . . . . ?
Dy1 Mn1 N6 N5 -161.1(2) . . . . ?
N1 N2 C2 C3 173.1(4) . . . . ?
Mn1 N2 C2 C3 -9.1(7) . . . . ?
N2 C2 C3 C4 1.2(8) . . . . ?
N2 C2 C3 C8 -176.5(4) . . . . ?
Mn1 O1 C4 C5 178.5(3) . . . . ?
Dy1 O1 C4 C5 6.4(6) . . . . ?
Mn1 O1 C4 C3 0.5(6) . . . . ?
Dy1 O1 C4 C3 -171.6(3) . . . . ?
C8 C3 C4 O1 -179.1(4) . . . . ?
C2 C3 C4 O1 3.3(7) . . . . ?
C8 C3 C4 C5 2.9(6) . . . . ?
C2 C3 C4 C5 -174.6(4) . . . . ?
C9 O2 C5 C6 2.1(6) . . . . ?
C9 O2 C5 C4 -178.1(4) . . . . ?
O1 C4 C5 C6 -179.8(4) . . . . ?
C3 C4 C5 C6 -1.7(6) . . . . ?
O1 C4 C5 O2 0.3(6) . . . . ?
C3 C4 C5 O2 178.4(4) . . . . ?
O2 C5 C6 C7 -179.5(4) . . . . ?
C4 C5 C6 C7 0.7(7) . . . . ?
C5 C6 C7 C8 -0.8(7) . . . . ?
C6 C7 C8 C3 2.1(7) . . . . ?
C4 C3 C8 C7 -3.2(7) . . . . ?
C2 C3 C8 C7 174.6(4) . . . . ?
N3 N4 C11 C12 173.6(4) . . . . ?
Mn1 N4 C11 C12 -12.3(7) . . . . ?
N4 C11 C12 C17 176.9(4) . . . . ?
N4 C11 C12 C13 -5.2(7) . . . . ?
Mn1 O3 C13 C14 -171.1(3) . . . . ?
Dy1 O3 C13 C14 -3.6(6) . . . . ?
Mn1 O3 C13 C12 10.1(6) . . . . ?
Dy1 O3 C13 C12 177.6(3) . . . . ?
C17 C12 C13 O3 -175.6(4) . . . . ?
C11 C12 C13 O3 6.6(7) . . . . ?
C17 C12 C13 C14 5.5(6) . . . . ?
C11 C12 C13 C14 -172.2(4) . . . . ?
C18 O4 C14 C15 10.4(6) . . . . ?
C18 O4 C14 C13 -168.9(4) . . . . ?
O3 C13 C14 C15 175.8(4) . . . . ?
C12 C13 C14 C15 -5.3(6) . . . . ?
O3 C13 C14 O4 -4.8(6) . . . . ?
C12 C13 C14 O4 174.1(4) . . . . ?
O4 C14 C15 C16 -178.2(4) . . . . ?
C13 C14 C15 C16 1.1(7) . . . . ?
C14 C15 C16 C17 3.0(7) . . . . ?
C15 C16 C17 C12 -2.6(7) . . . . ?
C13 C12 C17 C16 -1.8(7) . . . . ?
C11 C12 C17 C16 176.2(4) . . . . ?
N5 N6 C20 C21 177.0(4) . . . . ?
Mn1 N6 C20 C21 10.4(7) . . . . ?
N6 C20 C21 C22 -7.7(8) . . . . ?
N6 C20 C21 C26 175.5(5) . . . . ?
Mn1 O5 C22 C21 1.4(6) . . . . ?
Dy1 O5 C22 C21 -161.5(3) . . . . ?
Mn1 O5 C22 C23 178.5(3) . . . . ?
Dy1 O5 C22 C23 15.6(6) . . . . ?
C26 C21 C22 O5 177.8(4) . . . . ?
C20 C21 C22 O5 1.1(7) . . . . ?
C26 C21 C22 C23 0.7(6) . . . . ?
C20 C21 C22 C23 -176.0(4) . . . . ?
C27 O6 C23 C24 6.2(6) . . . . ?
Dy1 O6 C23 C24 168.3(3) . . . . ?
C27 O6 C23 C22 -171.8(4) . . . . ?
Dy1 O6 C23 C22 -9.7(4) . . . . ?
O5 C22 C23 C24 -178.6(4) . . . . ?
C21 C22 C23 C24 -1.3(6) . . . . ?
O5 C22 C23 O6 -0.5(6) . . . . ?
C21 C22 C23 O6 176.8(4) . . . . ?
O6 C23 C24 C25 -177.9(4) . . . . ?
C22 C23 C24 C25 0.0(7) . . . . ?
C23 C24 C25 C26 1.8(7) . . . . ?
C24 C25 C26 C21 -2.3(7) . . . . ?
C22 C21 C26 C25 1.1(7) . . . . ?
C20 C21 C26 C25 178.2(4) . . . . ?
